data_7158393
loop_
_publ_author_name
'Goryaeva, Marina V.'
'Kushch, Svetlana O.'
'Burgart, Yanina V.'
'Ezhikova, Marina A.'
'Kodess, Mikhail I.'
'Slepukhin, Pavel A.'
'Triandafilova, Galina A.'
'Krasnykh, Olga P.'
'Yakovleva, Ekaterina I.'
'Zarubaev, Vladimir V.'
'Sinegubova, Ekaterina O.'
'Esaulkova, Iana L.'
'Shtro, Anna A.'
'Galochkina, Anastasia V.'
'Nikolaeva, Yulia V.'
'Saloutin, Victor I.'

_publ_section_title
;
 New heteroanalogs of tricyclic ascidian alkaloids: synthesis and
 biological activity.
;
_journal_issue 45
_journal_name_full 'Organic &amp; biomolecular chemistry'
_journal_page_first 9925
_journal_page_last 9935
_journal_paper_doi 10.1039/d1ob01843d
_journal_volume 19
_journal_year 2021
_chemical_formula_moiety 'C12 H17 F3 N2 O2'
_chemical_formula_sum 'C12 H17 F3 N2 O2'
_chemical_formula_weight 278.27
_space_group_crystal_system orthorhombic
_space_group_IT_number 61
_space_group_name_Hall '-P 2ac 2ab'
_space_group_name_H-M_alt 'P b c a'
_atom_sites_solution_hydrogens mixed
_atom_sites_solution_primary direct
_audit_creation_date 2020-08-04
_audit_creation_method
;
Olex2 1.3
(compiled 2020.07.31 svn.rc2a77460 for OlexSys, GUI svn.r6145)
;
_audit_update_record
;
2021-09-04 deposited with the CCDC.	2021-10-28 downloaded from the CCDC.
;
_cell_angle_alpha 90
_cell_angle_beta 90
_cell_angle_gamma 90
_cell_formula_units_Z 8
_cell_length_a 12.8729(14)
_cell_length_b 12.6636(14)
_cell_length_c 15.6817(15)
_cell_measurement_reflns_used 1358
_cell_measurement_temperature 295(2)
_cell_measurement_theta_max 27.0710
_cell_measurement_theta_min 4.4360
_cell_volume 2556.4(5)
_computing_cell_refinement 'CrysAlisPro 1.171.39.38a (Rigaku OD, 2017)'
_computing_data_collection 'CrysAlisPro 1.171.39.38a (Rigaku OD, 2017)'
_computing_data_reduction 'CrysAlisPro 1.171.39.38a (Rigaku OD, 2017)'
_computing_molecular_graphics 'Olex2 1.3 (Dolomanov et al., 2009)'
_computing_publication_material 'Olex2 1.3 (Dolomanov et al., 2009)'
_computing_structure_refinement 'SHELXL 2018/3 (Sheldrick, 2015)'
_computing_structure_solution 'SHELXS  (Sheldrick, 2008)'
_diffrn_ambient_temperature 295(2)
_diffrn_detector 'CCD plate'
_diffrn_detector_area_resol_mean 16.5253
_diffrn_detector_type Sapphire3
_diffrn_measured_fraction_theta_full 0.988
_diffrn_measured_fraction_theta_max 0.851
_diffrn_measurement_details
;
List of Runs (angles in degrees, time in seconds):

  # Type    Start    End  Width  t~exp~   \w     \q     \k     \f   Frames
#--------------------------------------------------------------------------
  1  \w    -90.00 -59.00   1.00   30.00    --  -24.08 -73.00  84.00   31
  2  \w    -35.00  17.00   1.00   30.00    --  -24.08  49.00  28.00   52
  3  \w     36.00  61.00   1.00   30.00    --   22.36 178.00   0.00   25
  4  \w     35.00  93.00   1.00   30.00    --   22.36 178.00 -90.00   58
;
_diffrn_measurement_device 'four-circle diffractometer'
_diffrn_measurement_device_type 'Xcalibur, Sapphire3'
_diffrn_measurement_method '\w scans'
_diffrn_orient_matrix_type 'CrysAlisPro convention (1999,Acta A55,543-557)'
_diffrn_orient_matrix_UB_11 0.0319862000
_diffrn_orient_matrix_UB_12 0.0389387000
_diffrn_orient_matrix_UB_13 0.0191236000
_diffrn_orient_matrix_UB_21 0.0443752000
_diffrn_orient_matrix_UB_22 -0.0229554000
_diffrn_orient_matrix_UB_23 -0.0193801000
_diffrn_orient_matrix_UB_31 -0.0068150000
_diffrn_orient_matrix_UB_32 0.0330089000
_diffrn_orient_matrix_UB_33 -0.0361338000
_diffrn_radiation_monochromator graphite
_diffrn_radiation_probe x-ray
_diffrn_radiation_type 'Mo K\a'
_diffrn_radiation_wavelength 0.71073
_diffrn_reflns_av_R_equivalents 0.0454
_diffrn_reflns_av_unetI/netI 0.0553
_diffrn_reflns_Laue_measured_fraction_full 0.988
_diffrn_reflns_Laue_measured_fraction_max 0.851
_diffrn_reflns_limit_h_max 13
_diffrn_reflns_limit_h_min -18
_diffrn_reflns_limit_k_max 16
_diffrn_reflns_limit_k_min -15
_diffrn_reflns_limit_l_max 14
_diffrn_reflns_limit_l_min -21
_diffrn_reflns_number 8484
_diffrn_reflns_point_group_measured_fraction_full 0.988
_diffrn_reflns_point_group_measured_fraction_max 0.851
_diffrn_reflns_theta_full 25.242
_diffrn_reflns_theta_max 30.999
_diffrn_reflns_theta_min 3.470
_diffrn_source 'fine-focus sealed X-ray tube'
_diffrn_source_type 'Enhance (Mo) X-ray Source'
_exptl_absorpt_coefficient_mu 0.127
_exptl_absorpt_correction_T_max 1.00000
_exptl_absorpt_correction_T_min 0.74621
_exptl_absorpt_correction_type multi-scan
_exptl_absorpt_process_details
;
CrysAlisPro 1.171.39.38a (Rigaku Oxford Diffraction, 2017)
Empirical absorption correction using spherical harmonics,
 implemented in SCALE3 ABSPACK scaling algorithm.
;
_exptl_crystal_colour colourless
_exptl_crystal_colour_primary colourless
_exptl_crystal_density_diffrn 1.446
_exptl_crystal_description prism
_exptl_crystal_F_000 1168
_exptl_crystal_size_max 0.49
_exptl_crystal_size_mid 0.37
_exptl_crystal_size_min 0.28
_refine_diff_density_max 0.160
_refine_diff_density_min -0.217
_refine_diff_density_rms 0.042
_refine_ls_extinction_coef 0.0023(13)
_refine_ls_extinction_expression Fc^*^=kFc[1+0.001xFc^2^\l^3^/sin(2\q)]^-1/4^
_refine_ls_extinction_method 'SHELXL-2018/3 (Sheldrick 2018)'
_refine_ls_goodness_of_fit_ref 1.008
_refine_ls_hydrogen_treatment mixed
_refine_ls_matrix_type full
_refine_ls_number_parameters 194
_refine_ls_number_reflns 3475
_refine_ls_number_restraints 0
_refine_ls_restrained_S_all 1.008
_refine_ls_R_factor_all 0.1237
_refine_ls_R_factor_gt 0.0584
_refine_ls_shift/su_max 0.000
_refine_ls_shift/su_mean 0.000
_refine_ls_structure_factor_coef Fsqd
_refine_ls_weighting_details 'w=1/[\s^2^(Fo^2^)+(0.1000P)^2^] where P=(Fo^2^+2Fc^2^)/3'
_refine_ls_weighting_scheme calc
_refine_ls_wR_factor_gt 0.1554
_refine_ls_wR_factor_ref 0.2194
_reflns_Friedel_coverage 0.000
_reflns_number_gt 1684
_reflns_number_total 3475
_reflns_threshold_expression 'I > 2\s(I)'
_cod_data_source_file d1ob01843d2.cif
_cod_data_source_block exp_816
_cod_depositor_comments 'Adding full bibliography for 7158386--7158394.cif.'
_cod_database_code 7158393
_shelx_shelxl_version_number 2018/3
_shelx_space_group_comment
;
The symmetry employed for this shelxl refinement is uniquely defined
by the following loop, which should always be used as a source of
symmetry information in preference to the above space-group names.
They are only intended as comments.
;
_shelx_estimated_absorpt_t_max 0.965
_shelx_estimated_absorpt_t_min 0.940
_reflns_odcompleteness_completeness 98.99
_reflns_odcompleteness_iscentric 1
_reflns_odcompleteness_theta 28.22
_olex2_refinement_description
;
1. Fixed Uiso
 At 1.2 times of:
  All C(H,H) groups, All C(H,H,H,H) groups
2. Others
 Fixed Sof: H6AA(0.6) H6AB(0.6) H6BC(0.4) H6BD(0.4) H8AA(0.6) H8AB(0.6)
 H8BC(0.4) H8BD(0.4) C7(0.6) H7A(0.6) H7B(0.6) C7A(0.4) H7AA(0.4) H7AB(0.4)
3.a Secondary CH2 refined with riding coordinates:
 C11(H11A,H11B), C2(H2A,H2B), C6(H6AA,H6AB), C6(H6BC,H6BD), C4(H4A,H4B),
 C8(H8AA,H8AB), C8(H8BC,H8BD), C3(H3A,H3B), C7(H7A,H7B), C7A(H7AA,H7AB)
;
_olex2_submission_special_instructions 'No special instructions were received'
_oxdiff_exptl_absorpt_empirical_details
;
Empirical correction (ABSPACK) includes:
- Absorption correction using spherical harmonics
- Frame scaling
;
_oxdiff_exptl_absorpt_empirical_full_max 1.202
_oxdiff_exptl_absorpt_empirical_full_min 0.881

loop_
_space_group_symop_operation_xyz
'x, y, z'
'-x+1/2, -y, z+1/2'
'x+1/2, -y+1/2, -z'
'-x, y+1/2, -z+1/2'
'-x, -y, -z'
'x-1/2, y, -z-1/2'
'-x-1/2, y-1/2, z'
'x, -y-1/2, z-1/2'

loop_
_atom_site_label
_atom_site_type_symbol
_atom_site_fract_x
_atom_site_fract_y
_atom_site_fract_z
_atom_site_U_iso_or_equiv
_atom_site_adp_type
_atom_site_occupancy
_atom_site_site_symmetry_order
_atom_site_calc_flag
_atom_site_refinement_flags_posn
_atom_site_refinement_flags_adp
_atom_site_refinement_flags_occupancy
_atom_site_disorder_assembly
_atom_site_disorder_group
O1 O 0.11154(13) 0.35365(13) 0.07462(10) 0.0602(5) Uani 1 1 d . . . . .
N2 N 0.14842(14) 0.38387(14) -0.12535(11) 0.0533(5) Uani 1 1 d . . . . .
O2 O 0.05196(14) 0.53208(12) -0.12715(11) 0.0677(5) Uani 1 1 d . . . . .
C12 C 0.11600(17) 0.47442(16) -0.09087(15) 0.0503(5) Uani 1 1 d . . . . .
N1 N 0.16201(17) 0.20664(15) -0.06879(15) 0.0591(6) Uani 1 1 d . . . . .
C5 C 0.21913(18) 0.30396(17) -0.08474(14) 0.0525(6) Uani 1 1 d . . . . .
F1 F 0.18015(17) 0.50848(16) 0.17981(11) 0.1035(7) Uani 1 1 d . . . . .
F3 F 0.32442(17) 0.52916(18) 0.11301(12) 0.1108(7) Uani 1 1 d . . . . .
C10 C 0.19655(17) 0.41744(18) 0.04848(14) 0.0557(6) Uani 1 1 d . . . . .
F2 F 0.29061(16) 0.38225(19) 0.17607(10) 0.1119(7) Uani 1 1 d . . . . .
C9 C 0.26895(18) 0.3464(2) -0.00166(15) 0.0564(6) Uani 1 1 d . . . . .
C11 C 0.16052(18) 0.50922(16) -0.00653(15) 0.0546(6) Uani 1 1 d . . . . .
H11A H 0.108203 0.548954 0.024320 0.066 Uiso 1 1 calc R U . . .
H11B H 0.218887 0.555926 -0.016931 0.066 Uiso 1 1 calc R U . . .
C2 C 0.0966(2) 0.34599(19) -0.20335(16) 0.0684(7) Uani 1 1 d . . . . .
H2A H 0.148224 0.330448 -0.246649 0.082 Uiso 1 1 calc R U . . .
H2B H 0.050855 0.400454 -0.225252 0.082 Uiso 1 1 calc R U . . .
C6 C 0.3135(2) 0.2845(2) -0.14415(19) 0.0709(7) Uani 1 1 d . . . . .
H6AA H 0.316373 0.211063 -0.161640 0.085 Uiso 0.6 1 calc R U P A 1
H6AB H 0.308990 0.328463 -0.194655 0.085 Uiso 0.6 1 calc R U P A 1
H6BC H 0.342546 0.215013 -0.133680 0.085 Uiso 0.4 1 calc R U P B 2
H6BD H 0.292061 0.288295 -0.203378 0.085 Uiso 0.4 1 calc R U P B 2
C1 C 0.2486(3) 0.4592(3) 0.12922(18) 0.0783(8) Uani 1 1 d . . . . .
C4 C 0.1038(2) 0.16657(18) -0.14248(18) 0.0718(8) Uani 1 1 d . . . . .
H4A H 0.061505 0.107356 -0.124281 0.086 Uiso 1 1 calc R U . . .
H4B H 0.152757 0.140663 -0.184623 0.086 Uiso 1 1 calc R U . . .
C8 C 0.37398(18) 0.3914(3) -0.02872(18) 0.0749(8) Uani 1 1 d . . . . .
H8AA H 0.366489 0.460739 -0.054246 0.090 Uiso 0.6 1 calc R U P C 1
H8AB H 0.421477 0.395824 0.019163 0.090 Uiso 0.6 1 calc R U P C 1
H8BC H 0.429568 0.360415 0.004720 0.090 Uiso 0.4 1 calc R U P D 2
H8BD H 0.375333 0.467385 -0.021103 0.090 Uiso 0.4 1 calc R U P D 2
C3 C 0.0347(2) 0.24780(19) -0.18368(18) 0.0749(8) Uani 1 1 d . . . . .
H3A H -0.022160 0.265197 -0.145624 0.090 Uiso 1 1 calc R U . . .
H3B H 0.005609 0.219378 -0.235917 0.090 Uiso 1 1 calc R U . . .
C7 C 0.4090(4) 0.3135(5) -0.0913(4) 0.0807(16) Uani 0.6 1 d . . P E 1
H7A H 0.436596 0.251512 -0.062881 0.097 Uiso 0.6 1 calc R U P E 1
H7B H 0.462694 0.343140 -0.127444 0.097 Uiso 0.6 1 calc R U P E 1
C7A C 0.3865(7) 0.3616(7) -0.1269(5) 0.076(2) Uani 0.4 1 d . . P E 2
H7AA H 0.374667 0.423164 -0.162429 0.092 Uiso 0.4 1 calc R U P E 2
H7AB H 0.455973 0.335216 -0.138033 0.092 Uiso 0.4 1 calc R U P E 2
H1 H 0.052(2) 0.400(2) 0.0895(16) 0.080(8) Uiso 1 1 d . . . . .
H9 H 0.2776(19) 0.2848(19) 0.0286(16) 0.067(7) Uiso 1 1 d . . . . .
H1A H 0.123(2) 0.2234(19) -0.0336(18) 0.063(8) Uiso 1 1 d . . . . .

loop_
_atom_site_aniso_label
_atom_site_aniso_U_11
_atom_site_aniso_U_22
_atom_site_aniso_U_33
_atom_site_aniso_U_23
_atom_site_aniso_U_13
_atom_site_aniso_U_12
O1 0.0617(10) 0.0538(9) 0.0650(11) 0.0084(7) 0.0156(8) 0.0018(8)
N2 0.0622(11) 0.0475(10) 0.0501(10) 0.0050(7) -0.0018(9) 0.0080(9)
O2 0.0689(11) 0.0624(10) 0.0717(11) 0.0136(8) -0.0004(9) 0.0203(9)
C12 0.0504(12) 0.0448(11) 0.0557(13) 0.0095(9) 0.0057(10) 0.0017(10)
N1 0.0650(13) 0.0483(11) 0.0641(14) 0.0064(9) 0.0102(11) 0.0065(10)
C5 0.0524(12) 0.0517(12) 0.0533(13) 0.0074(9) 0.0078(11) 0.0083(10)
F1 0.1151(14) 0.1267(15) 0.0687(12) -0.0294(9) 0.0088(11) -0.0026(13)
F3 0.1063(14) 0.1459(17) 0.0802(12) -0.0204(11) -0.0087(11) -0.0496(13)
C10 0.0557(12) 0.0597(13) 0.0515(13) 0.0041(10) 0.0038(11) -0.0052(11)
F2 0.1142(14) 0.1557(18) 0.0659(11) 0.0186(11) -0.0196(11) 0.0169(14)
C9 0.0523(12) 0.0627(14) 0.0543(13) 0.0137(10) 0.0015(11) 0.0076(11)
C11 0.0601(13) 0.0468(11) 0.0569(14) 0.0004(9) 0.0062(11) -0.0017(10)
C2 0.0878(18) 0.0640(15) 0.0533(14) 0.0023(11) -0.0091(13) 0.0050(14)
C6 0.0619(15) 0.0801(17) 0.0707(17) 0.0054(13) 0.0192(13) 0.0141(14)
C1 0.0802(19) 0.097(2) 0.0574(16) -0.0040(15) 0.0015(16) -0.0052(18)
C4 0.0848(18) 0.0538(14) 0.0767(18) -0.0044(12) 0.0112(15) -0.0044(14)
C8 0.0488(12) 0.0968(19) 0.0790(18) 0.0094(15) 0.0009(13) 0.0006(14)
C3 0.0824(18) 0.0703(17) 0.0720(16) -0.0037(13) -0.0112(15) -0.0063(15)
C7 0.053(3) 0.086(4) 0.103(5) 0.009(3) 0.014(3) 0.012(3)
C7A 0.076(5) 0.083(6) 0.071(5) -0.003(4) 0.029(4) 0.001(5)

loop_
_atom_type_symbol
_atom_type_description
_atom_type_scat_dispersion_real
_atom_type_scat_dispersion_imag
_atom_type_scat_source
C C 0.0033 0.0016 'International Tables Vol C Tables 4.2.6.8 and 6.1.1.4'
H H 0.0000 0.0000 'International Tables Vol C Tables 4.2.6.8 and 6.1.1.4'
F F 0.0171 0.0103 'International Tables Vol C Tables 4.2.6.8 and 6.1.1.4'
N N 0.0061 0.0033 'International Tables Vol C Tables 4.2.6.8 and 6.1.1.4'
O O 0.0106 0.0060 'International Tables Vol C Tables 4.2.6.8 and 6.1.1.4'

loop_
_geom_angle_atom_site_label_1
_geom_angle_atom_site_label_2
_geom_angle_atom_site_label_3
_geom_angle
_geom_angle_site_symmetry_1
_geom_angle_site_symmetry_3
_geom_angle_publ_flag
C10 O1 H1 108.8(15) . . ?
C12 N2 C5 126.61(18) . . ?
C12 N2 C2 118.33(19) . . ?
C2 N2 C5 113.99(18) . . ?
N2 C12 C11 119.19(19) . . ?
O2 C12 N2 121.9(2) . . ?
O2 C12 C11 118.9(2) . . ?
C5 N1 C4 114.51(19) . . ?
C5 N1 H1A 102.7(18) . . ?
C4 N1 H1A 109(2) . . ?
N2 C5 C9 111.95(18) . . ?
N2 C5 C6 109.09(18) . . ?
N1 C5 N2 109.68(17) . . ?
N1 C5 C9 110.98(18) . . ?
N1 C5 C6 111.3(2) . . ?
C9 C5 C6 103.68(19) . . ?
O1 C10 C9 106.61(18) . . ?
O1 C10 C11 111.32(18) . . ?
O1 C10 C1 107.18(19) . . ?
C9 C10 C11 110.31(19) . . ?
C9 C10 C1 111.5(2) . . ?
C11 C10 C1 109.9(2) . . ?
C5 C9 H9 101.0(15) . . ?
C10 C9 C5 112.82(18) . . ?
C10 C9 C8 117.8(2) . . ?
C10 C9 H9 108.1(16) . . ?
C8 C9 C5 105.2(2) . . ?
C8 C9 H9 110.6(16) . . ?
C12 C11 C10 112.98(17) . . ?
C12 C11 H11A 109.0 . . ?
C12 C11 H11B 109.0 . . ?
C10 C11 H11A 109.0 . . ?
C10 C11 H11B 109.0 . . ?
H11A C11 H11B 107.8 . . ?
N2 C2 H2A 109.7 . . ?
N2 C2 H2B 109.7 . . ?
N2 C2 C3 109.7(2) . . ?
H2A C2 H2B 108.2 . . ?
C3 C2 H2A 109.7 . . ?
C3 C2 H2B 109.7 . . ?
C5 C6 H6AA 110.7 . . ?
C5 C6 H6AB 110.7 . . ?
C5 C6 H6BC 110.2 . . ?
C5 C6 H6BD 110.2 . . ?
H6AA C6 H6AB 108.8 . . ?
H6BC C6 H6BD 108.5 . . ?
C7 C6 C5 105.4(3) . . ?
C7 C6 H6AA 110.7 . . ?
C7 C6 H6AB 110.7 . . ?
C7A C6 C5 107.6(4) . . ?
C7A C6 H6BC 110.2 . . ?
C7A C6 H6BD 110.2 . . ?
F1 C1 F3 106.4(3) . . ?
F1 C1 C10 111.4(2) . . ?
F3 C1 C10 113.0(2) . . ?
F2 C1 F1 106.3(2) . . ?
F2 C1 F3 106.9(3) . . ?
F2 C1 C10 112.4(3) . . ?
N1 C4 H4A 108.8 . . ?
N1 C4 H4B 108.8 . . ?
N1 C4 C3 113.8(2) . . ?
H4A C4 H4B 107.7 . . ?
C3 C4 H4A 108.8 . . ?
C3 C4 H4B 108.8 . . ?
C9 C8 H8AA 111.4 . . ?
C9 C8 H8AB 111.4 . . ?
C9 C8 H8BC 110.6 . . ?
C9 C8 H8BD 110.6 . . ?
C9 C8 C7A 105.7(4) . . ?
H8AA C8 H8AB 109.2 . . ?
H8BC C8 H8BD 108.7 . . ?
C7 C8 C9 102.0(3) . . ?
C7 C8 H8AA 111.4 . . ?
C7 C8 H8AB 111.4 . . ?
C7A C8 H8BC 110.6 . . ?
C7A C8 H8BD 110.6 . . ?
C2 C3 H3A 109.7 . . ?
C2 C3 H3B 109.7 . . ?
C4 C3 C2 109.8(2) . . ?
C4 C3 H3A 109.7 . . ?
C4 C3 H3B 109.7 . . ?
H3A C3 H3B 108.2 . . ?
C6 C7 H7A 110.5 . . ?
C6 C7 H7B 110.5 . . ?
C8 C7 C6 106.2(3) . . ?
C8 C7 H7A 110.5 . . ?
C8 C7 H7B 110.5 . . ?
H7A C7 H7B 108.7 . . ?
C6 C7A C8 106.7(5) . . ?
C6 C7A H7AA 110.4 . . ?
C6 C7A H7AB 110.4 . . ?
C8 C7A H7AA 110.4 . . ?
C8 C7A H7AB 110.4 . . ?
H7AA C7A H7AB 108.6 . . ?

loop_
_geom_bond_atom_site_label_1
_geom_bond_atom_site_label_2
_geom_bond_distance
_geom_bond_site_symmetry_2
_geom_bond_publ_flag
O1 C10 1.421(3) . ?
O1 H1 0.99(3) . ?
N2 C12 1.335(3) . ?
N2 C5 1.503(3) . ?
N2 C2 1.473(3) . ?
O2 C12 1.240(3) . ?
C12 C11 1.507(3) . ?
N1 C5 1.457(3) . ?
N1 C4 1.467(3) . ?
N1 H1A 0.78(3) . ?
C5 C9 1.548(3) . ?
C5 C6 1.550(3) . ?
F1 C1 1.340(3) . ?
F3 C1 1.343(3) . ?
C10 C9 1.516(3) . ?
C10 C11 1.520(3) . ?
C10 C1 1.527(4) . ?
F2 C1 1.335(3) . ?
C9 C8 1.527(3) . ?
C9 H9 0.92(3) . ?
C11 H11A 0.9700 . ?
C11 H11B 0.9700 . ?
C2 H2A 0.9700 . ?
C2 H2B 0.9700 . ?
C2 C3 1.509(4) . ?
C6 H6AA 0.9700 . ?
C6 H6AB 0.9700 . ?
C6 H6BC 0.9700 . ?
C6 H6BD 0.9700 . ?
C6 C7 1.527(7) . ?
C6 C7A 1.383(9) . ?
C4 H4A 0.9700 . ?
C4 H4B 0.9700 . ?
C4 C3 1.506(4) . ?
C8 H8AA 0.9700 . ?
C8 H8AB 0.9700 . ?
C8 H8BC 0.9700 . ?
C8 H8BD 0.9700 . ?
C8 C7 1.463(7) . ?
C8 C7A 1.594(9) . ?
C3 H3A 0.9700 . ?
C3 H3B 0.9700 . ?
C7 H7A 0.9700 . ?
C7 H7B 0.9700 . ?
C7A H7AA 0.9700 . ?
C7A H7AB 0.9700 . ?

loop_
_geom_torsion_atom_site_label_1
_geom_torsion_atom_site_label_2
_geom_torsion_atom_site_label_3
_geom_torsion_atom_site_label_4
_geom_torsion
_geom_torsion_site_symmetry_1
_geom_torsion_site_symmetry_2
_geom_torsion_site_symmetry_3
_geom_torsion_site_symmetry_4
_geom_torsion_publ_flag
O1 C10 C9 C5 64.2(2) . . . . ?
O1 C10 C9 C8 -172.83(19) . . . . ?
O1 C10 C11 C12 -66.1(2) . . . . ?
O1 C10 C1 F1 -54.3(3) . . . . ?
O1 C10 C1 F3 -173.9(2) . . . . ?
O1 C10 C1 F2 64.9(3) . . . . ?
N2 C12 C11 C10 -27.5(3) . . . . ?
N2 C5 C9 C10 35.3(3) . . . . ?
N2 C5 C9 C8 -94.4(2) . . . . ?
N2 C5 C6 C7 121.0(3) . . . . ?
N2 C5 C6 C7A 84.9(5) . . . . ?
N2 C2 C3 C4 -54.4(3) . . . . ?
O2 C12 C11 C10 154.1(2) . . . . ?
C12 N2 C5 N1 113.3(2) . . . . ?
C12 N2 C5 C9 -10.4(3) . . . . ?
C12 N2 C5 C6 -124.5(2) . . . . ?
C12 N2 C2 C3 -111.2(2) . . . . ?
N1 C5 C9 C10 -87.6(2) . . . . ?
N1 C5 C9 C8 142.7(2) . . . . ?
N1 C5 C6 C7 -117.9(3) . . . . ?
N1 C5 C6 C7A -153.9(5) . . . . ?
N1 C4 C3 C2 52.0(3) . . . . ?
C5 N2 C12 O2 -175.06(19) . . . . ?
C5 N2 C12 C11 6.6(3) . . . . ?
C5 N2 C2 C3 57.7(3) . . . . ?
C5 N1 C4 C3 -51.3(3) . . . . ?
C5 C9 C8 C7 -39.8(3) . . . . ?
C5 C9 C8 C7A -6.0(4) . . . . ?
C5 C6 C7 C8 -26.9(5) . . . . ?
C5 C6 C7A C8 30.7(6) . . . . ?
C10 C9 C8 C7 -166.5(3) . . . . ?
C10 C9 C8 C7A -132.8(4) . . . . ?
C9 C5 C6 C7 1.5(3) . . . . ?
C9 C5 C6 C7A -34.5(5) . . . . ?
C9 C10 C11 C12 52.1(2) . . . . ?
C9 C10 C1 F1 -170.6(2) . . . . ?
C9 C10 C1 F3 69.8(3) . . . . ?
C9 C10 C1 F2 -51.4(3) . . . . ?
C9 C8 C7 C6 41.0(4) . . . . ?
C9 C8 C7A C6 -15.5(7) . . . . ?
C11 C10 C9 C5 -56.8(2) . . . . ?
C11 C10 C9 C8 66.2(3) . . . . ?
C11 C10 C1 F1 66.8(3) . . . . ?
C11 C10 C1 F3 -52.8(3) . . . . ?
C11 C10 C1 F2 -174.0(2) . . . . ?
C2 N2 C12 O2 -7.7(3) . . . . ?
C2 N2 C12 C11 174.0(2) . . . . ?
C2 N2 C5 N1 -54.6(2) . . . . ?
C2 N2 C5 C9 -178.26(19) . . . . ?
C2 N2 C5 C6 67.6(2) . . . . ?
C6 C5 C9 C10 152.8(2) . . . . ?
C6 C5 C9 C8 23.0(2) . . . . ?
C1 C10 C9 C5 -179.14(19) . . . . ?
C1 C10 C9 C8 -56.2(3) . . . . ?
C1 C10 C11 C12 175.4(2) . . . . ?
C4 N1 C5 N2 50.1(3) . . . . ?
C4 N1 C5 C9 174.3(2) . . . . ?
C4 N1 C5 C6 -70.7(3) . . . . ?
